data_2241629
loop_
_publ_author_name
'Suchetan, P. A.'
'Naveen, S.'
'Lokanath, N. K.'
'Srivishnu, K. S.'
'Supriya, G. M.'
'Lakshmikantha, H. N.'

_publ_section_title
;
 Crystal structures of three <i>N</i>-(arylsulfonyl)-4-fluorobenzamides
;
_journal_coeditor_code SU5287
_journal_issue 4
_journal_name_full 'Acta Crystallographica Section E'
_journal_page_first 575
_journal_page_last 582
_journal_paper_doi 10.1107/S2056989016005089
_journal_volume 72
_journal_year 2016
_chemical_formula_moiety 'C13 H9 Cl F N O3 S'
_chemical_formula_sum 'C13 H9 Cl F N O3 S'
_chemical_formula_weight 313.72
_chemical_melting_point 428
_chemical_name_systematic
;
<i>N</i>-(2-Chlorophenylsulfonyl)-4-fluorobenzamide
;
_space_group_IT_number 14
_symmetry_cell_setting monoclinic
_symmetry_space_group_name_Hall '-P 2ybc'
_symmetry_space_group_name_H-M 'P 1 21/c 1'
_atom_sites_solution_hydrogens geom
_atom_sites_solution_primary direct
_atom_sites_solution_secondary difmap
_audit_creation_method SHELXL-97
_cell_angle_alpha 90.00
_cell_angle_beta 99.8010(10)
_cell_angle_gamma 90.00
_cell_formula_units_Z 4
_cell_length_a 7.9009(2)
_cell_length_b 9.0775(3)
_cell_length_c 18.4216(5)
_cell_measurement_reflns_used 133
_cell_measurement_temperature 173(2)
_cell_measurement_theta_max 64.3
_cell_measurement_theta_min 5.5
_cell_volume 1301.92(6)
_computing_cell_refinement
;
APEX2 and SAINT-Plus (Bruker, 2009)
;
_computing_data_collection
;
APEX2 (Bruker, 2009)
;
_computing_data_reduction
;
SAINT-Plus and XPREP (Bruker, 2009)
;
_computing_molecular_graphics
;
Mercury (Macrae <i>et al.</i>,  2008)
;
_computing_publication_material
;
SHELXL97 (Sheldrick, 2008)
;
_computing_structure_refinement
;
SHELXL97 (Sheldrick, 2008)
;
_computing_structure_solution
;
SHELXS97 (Sheldrick, 2008)
;
_diffrn_ambient_temperature 173(2)
_diffrn_measured_fraction_theta_full 0.976
_diffrn_measured_fraction_theta_max 0.976
_diffrn_measurement_device_type 'Bruker APEXII'
_diffrn_measurement_method 'phi and \f scans'
_diffrn_radiation_monochromator graphite
_diffrn_radiation_source 'fine-focus sealed tube'
_diffrn_radiation_type CuK\a
_diffrn_radiation_wavelength 1.54178
_diffrn_reflns_av_R_equivalents 0.0422
_diffrn_reflns_av_sigmaI/netI 0.0377
_diffrn_reflns_limit_h_max 9
_diffrn_reflns_limit_h_min -9
_diffrn_reflns_limit_k_max 10
_diffrn_reflns_limit_k_min -10
_diffrn_reflns_limit_l_max 21
_diffrn_reflns_limit_l_min -21
_diffrn_reflns_number 10032
_diffrn_reflns_theta_full 64.32
_diffrn_reflns_theta_max 64.32
_diffrn_reflns_theta_min 5.45
_diffrn_standards_decay_% 0.1
_diffrn_standards_interval_count 1
_diffrn_standards_interval_time 2
_diffrn_standards_number 1
_exptl_absorpt_coefficient_mu 4.291
_exptl_absorpt_correction_T_max 0.373
_exptl_absorpt_correction_T_min 0.317
_exptl_absorpt_correction_type multi-scan
_exptl_absorpt_process_details
;
(SADABS; Bruker, 2009)
;
_exptl_crystal_colour Colourless
_exptl_crystal_density_diffrn 1.601
_exptl_crystal_density_method 'not measured'
_exptl_crystal_description Prism
_exptl_crystal_F_000 640
_exptl_crystal_size_max 0.30
_exptl_crystal_size_mid 0.27
_exptl_crystal_size_min 0.23
_refine_diff_density_max 0.374
_refine_diff_density_min -0.497
_refine_ls_extinction_method none
_refine_ls_goodness_of_fit_ref 0.971
_refine_ls_hydrogen_treatment mixed
_refine_ls_matrix_type full
_refine_ls_number_parameters 185
_refine_ls_number_reflns 2124
_refine_ls_number_restraints 0
_refine_ls_restrained_S_all 0.971
_refine_ls_R_factor_all 0.0414
_refine_ls_R_factor_gt 0.0409
_refine_ls_shift/su_max 0.000
_refine_ls_shift/su_mean 0.000
_refine_ls_structure_factor_coef Fsqd
_refine_ls_weighting_details 'calc w=1/[\s^2^(Fo^2^)+(0.0987P)^2^+0.7647P] where P=(Fo^2^+2Fc^2^)/3'
_refine_ls_weighting_scheme calc
_refine_ls_wR_factor_gt 0.1230
_refine_ls_wR_factor_ref 0.1237
_reflns_number_gt 2074
_reflns_number_total 2124
_reflns_threshold_expression >2\s(I)
_cod_data_source_file su5287sup1.cif
_cod_data_source_block II
_cod_original_sg_symbol_H-M 'P 21/c'
_cod_database_code 2241629

loop_
_symmetry_equiv_pos_as_xyz
'x, y, z'
'-x, y+1/2, -z+1/2'
'-x, -y, -z'
'x, -y-1/2, z-1/2'

loop_
_atom_site_type_symbol
_atom_site_label
_atom_site_fract_x
_atom_site_fract_y
_atom_site_fract_z
_atom_site_U_iso_or_equiv
_atom_site_adp_type
_atom_site_calc_flag
_atom_site_refinement_flags
_atom_site_occupancy
_atom_site_symmetry_multiplicity
H H1 0.410(3) 0.844(3) 0.5009(14) 0.024(6) Uiso d . 1 1
S S1 0.37229(6) 0.89119(5) 0.38590(2) 0.0164(2) Uani d . 1 1
Cl Cl1 0.16839(7) 1.11686(6) 0.47955(3) 0.0297(2) Uani d . 1 1
F F1 0.34792(18) 0.38611(13) 0.74018(7) 0.0273(3) Uani d . 1 1
O O3 0.2088(2) 0.60943(15) 0.41128(8) 0.0271(4) Uani d . 1 1
O O1 0.41851(18) 0.79617(16) 0.33118(7) 0.0233(4) Uani d . 1 1
O O2 0.47707(16) 1.01786(16) 0.40831(7) 0.0209(3) Uani d . 1 1
N N1 0.3743(2) 0.79899(19) 0.46309(9) 0.0189(4) Uani d . 1 1
C C8 0.3185(3) 0.5908(2) 0.54010(11) 0.0177(4) Uani d . 1 1
C C6 0.0748(3) 0.8957(2) 0.28779(12) 0.0213(5) Uani d . 1 1
H H6 0.1296 0.8275 0.2621 0.026 Uiso calc R 1 1
C C7 0.2942(2) 0.6622(2) 0.46614(10) 0.0190(4) Uani d . 1 1
C C5 -0.0885(3) 0.9447(2) 0.25822(12) 0.0263(5) Uani d . 1 1
H H5 -0.1431 0.9100 0.2127 0.032 Uiso calc R 1 1
C C1 0.1572(2) 0.9480(2) 0.35573(10) 0.0168(4) Uani d . 1 1
C C2 0.0741(3) 1.0495(2) 0.39430(11) 0.0208(5) Uani d . 1 1
C C12 0.4439(3) 0.5719(2) 0.66854(11) 0.0215(4) Uani d . 1 1
H H12 0.5198 0.6053 0.7094 0.026 Uiso calc R 1 1
C C4 -0.1698(3) 1.0460(2) 0.29697(13) 0.0284(5) Uani d . 1 1
H H4 -0.2791 1.0796 0.2771 0.034 Uiso calc R 1 1
C C13 0.4350(3) 0.6399(2) 0.60076(11) 0.0199(4) Uani d . 1 1
H H13 0.5071 0.7188 0.5956 0.024 Uiso calc R 1 1
C C9 0.2136(3) 0.4697(2) 0.54802(12) 0.0238(5) Uani d . 1 1
H H9 0.1372 0.4353 0.5075 0.029 Uiso calc R 1 1
C C11 0.3375(3) 0.4534(2) 0.67409(11) 0.0210(5) Uani d . 1 1
C C10 0.2222(3) 0.4010(2) 0.61510(13) 0.0258(5) Uani d . 1 1
H H10 0.1517 0.3211 0.6205 0.031 Uiso calc R 1 1
C C3 -0.0903(3) 1.0973(2) 0.36473(13) 0.0276(5) Uani d . 1 1
H H3 -0.1467 1.1639 0.3906 0.033 Uiso calc R 1 1

loop_
_atom_site_aniso_label
_atom_site_aniso_U_11
_atom_site_aniso_U_22
_atom_site_aniso_U_33
_atom_site_aniso_U_12
_atom_site_aniso_U_13
_atom_site_aniso_U_23
S1 0.0164(3) 0.0194(3) 0.0127(3) 0.00182(16) 0.0000(2) 0.00090(16)
Cl1 0.0282(4) 0.0347(4) 0.0244(4) 0.0040(2) -0.0002(2) -0.01415(19)
F1 0.0376(8) 0.0273(7) 0.0179(7) 0.0058(5) 0.0079(5) 0.0058(4)
O3 0.0339(9) 0.0251(8) 0.0192(8) -0.0037(6) -0.0047(6) -0.0008(6)
O1 0.0243(7) 0.0277(8) 0.0178(7) 0.0068(6) 0.0031(6) -0.0004(6)
O2 0.0187(7) 0.0255(8) 0.0172(7) -0.0037(6) -0.0010(5) 0.0029(5)
N1 0.0227(9) 0.0206(9) 0.0115(8) 0.0006(7) -0.0026(6) -0.0001(7)
C8 0.0190(10) 0.0159(9) 0.0174(10) 0.0045(7) 0.0006(8) -0.0007(7)
C6 0.0235(11) 0.0234(11) 0.0163(10) -0.0021(8) 0.0012(8) 0.0001(7)
C7 0.0200(10) 0.0185(10) 0.0178(10) 0.0040(8) 0.0010(8) -0.0008(8)
C5 0.0243(11) 0.0307(12) 0.0207(10) -0.0045(9) -0.0049(8) 0.0016(9)
C1 0.0167(9) 0.0175(10) 0.0149(9) -0.0001(7) -0.0009(7) 0.0030(7)
C2 0.0215(10) 0.0197(11) 0.0197(10) 0.0001(8) -0.0008(8) -0.0011(8)
C12 0.0229(10) 0.0228(10) 0.0171(10) 0.0041(8) -0.0011(8) -0.0013(8)
C4 0.0185(10) 0.0284(12) 0.0350(12) 0.0025(9) -0.0049(9) 0.0064(9)
C13 0.0195(10) 0.0175(10) 0.0223(10) 0.0015(8) 0.0028(8) 0.0007(8)
C9 0.0264(11) 0.0194(10) 0.0231(10) -0.0004(8) -0.0028(8) -0.0009(8)
C11 0.0261(10) 0.0208(10) 0.0175(10) 0.0095(8) 0.0076(8) 0.0033(8)
C10 0.0280(12) 0.0205(11) 0.0290(12) -0.0021(8) 0.0050(9) 0.0038(8)
C3 0.0233(11) 0.0238(12) 0.0348(13) 0.0051(8) 0.0029(10) -0.0016(9)

loop_
_atom_type_symbol
_atom_type_description
_atom_type_scat_dispersion_real
_atom_type_scat_dispersion_imag
_atom_type_scat_source
C C 0.0181 0.0091 'International Tables Vol C Tables 4.2.6.8 and 6.1.1.4'
H H 0.0000 0.0000 'International Tables Vol C Tables 4.2.6.8 and 6.1.1.4'
N N 0.0311 0.0180 'International Tables Vol C Tables 4.2.6.8 and 6.1.1.4'
O O 0.0492 0.0322 'International Tables Vol C Tables 4.2.6.8 and 6.1.1.4'
F F 0.0727 0.0534 'International Tables Vol C Tables 4.2.6.8 and 6.1.1.4'
S S 0.3331 0.5567 'International Tables Vol C Tables 4.2.6.8 and 6.1.1.4'
Cl Cl 0.3639 0.7018 'International Tables Vol C Tables 4.2.6.8 and 6.1.1.4'

loop_
_geom_angle_atom_site_label_1
_geom_angle_atom_site_label_2
_geom_angle_atom_site_label_3
_geom_angle
O1 S1 O2 119.01(9)
O1 S1 N1 109.76(9)
O2 S1 N1 103.79(8)
O1 S1 C1 107.61(9)
O2 S1 C1 109.42(9)
N1 S1 C1 106.62(9)
C7 N1 S1 123.20(14)
C7 N1 H1 120.2(18)
S1 N1 H1 115.7(18)
C13 C8 C9 119.30(19)
C13 C8 C7 123.92(18)
C9 C8 C7 116.77(18)
C5 C6 C1 120.4(2)
C5 C6 H6 119.8
C1 C6 H6 119.8
O3 C7 N1 120.53(18)
O3 C7 C8 123.75(18)
N1 C7 C8 115.71(16)
C6 C5 C4 119.5(2)
C6 C5 H5 120.2
C4 C5 H5 120.2
C6 C1 C2 119.64(18)
C6 C1 S1 117.37(15)
C2 C1 S1 122.82(15)
C3 C2 C1 119.76(19)
C3 C2 Cl1 118.34(16)
C1 C2 Cl1 121.90(15)
C11 C12 C13 118.46(18)
C11 C12 H12 120.8
C13 C12 H12 120.8
C3 C4 C5 120.64(19)
C3 C4 H4 119.7
C5 C4 H4 119.7
C12 C13 C8 120.40(19)
C12 C13 H13 119.8
C8 C13 H13 119.8
C10 C9 C8 120.7(2)
C10 C9 H9 119.7
C8 C9 H9 119.7
F1 C11 C10 119.02(19)
F1 C11 C12 118.31(18)
C10 C11 C12 122.67(19)
C9 C10 C11 118.5(2)
C9 C10 H10 120.8
C11 C10 H10 120.8
C4 C3 C2 120.1(2)
C4 C3 H3 120.0
C2 C3 H3 120.0

loop_
_geom_bond_atom_site_label_1
_geom_bond_atom_site_label_2
_geom_bond_distance
S1 O1 1.4208(14)
S1 O2 1.4358(15)
S1 N1 1.6478(16)
S1 C1 1.7721(19)
Cl1 C2 1.731(2)
F1 C11 1.352(2)
O3 C7 1.214(3)
N1 C7 1.399(3)
N1 H1 0.82(3)
C8 C13 1.394(3)
C8 C9 1.399(3)
C8 C7 1.492(3)
C6 C5 1.385(3)
C6 C1 1.392(3)
C6 H6 0.9300
C5 C4 1.387(3)
C5 H5 0.9300
C1 C2 1.395(3)
C2 C3 1.390(3)
C12 C11 1.380(3)
C12 C13 1.384(3)
C12 H12 0.9300
C4 C3 1.379(3)
C4 H4 0.9300
C13 H13 0.9300
C9 C10 1.375(3)
C9 H9 0.9300
C11 C10 1.378(3)
C10 H10 0.9300
C3 H3 0.9300

loop_
_geom_hbond_atom_site_label_D
_geom_hbond_atom_site_label_H
_geom_hbond_atom_site_label_A
_geom_hbond_site_symmetry_A
_geom_hbond_distance_DH
_geom_hbond_distance_HA
_geom_hbond_distance_DA
_geom_hbond_angle_DHA
N1 H1 O2 3_676 0.82(3) 2.16(3) 2.968(2) 172(2)
C13 H13 O2 3_676 0.93 2.40 3.194(2) 144

loop_
_geom_torsion_atom_site_label_1
_geom_torsion_atom_site_label_2
_geom_torsion_atom_site_label_3
_geom_torsion_atom_site_label_4
_geom_torsion
O1 S1 N1 C7 -48.40(17)
O2 S1 N1 C7 -176.62(15)
C1 S1 N1 C7 67.89(17)
S1 N1 C7 O3 -4.9(3)
S1 N1 C7 C8 176.37(13)
C13 C8 C7 O3 170.6(2)
C9 C8 C7 O3 -11.0(3)
C13 C8 C7 N1 -10.7(3)
C9 C8 C7 N1 167.68(17)
C1 C6 C5 C4 -0.3(3)
C5 C6 C1 C2 0.4(3)
C5 C6 C1 S1 -174.92(16)
O1 S1 C1 C6 -0.75(18)
O2 S1 C1 C6 129.90(15)
N1 S1 C1 C6 -118.45(16)
O1 S1 C1 C2 -175.94(16)
O2 S1 C1 C2 -45.29(19)
N1 S1 C1 C2 66.36(18)
C6 C1 C2 C3 0.2(3)
S1 C1 C2 C3 175.27(16)
C6 C1 C2 Cl1 179.12(15)
S1 C1 C2 Cl1 -5.8(3)
C6 C5 C4 C3 -0.5(3)
C11 C12 C13 C8 1.2(3)
C9 C8 C13 C12 -1.5(3)
C7 C8 C13 C12 176.78(18)
C13 C8 C9 C10 1.2(3)
C7 C8 C9 C10 -177.21(19)
C13 C12 C11 F1 179.23(17)
C13 C12 C11 C10 -0.5(3)
C8 C9 C10 C11 -0.6(3)
F1 C11 C10 C9 -179.53(18)
C12 C11 C10 C9 0.2(3)
C5 C4 C3 C2 1.1(3)
C1 C2 C3 C4 -0.9(3)
Cl1 C2 C3 C4 -179.92(17)
